data_7700110
loop_
_publ_author_name
'Lionetti, Davide'
'Day, Victor W.'
'Blakemore, James D.'

_publ_section_title
;
 Structural and chemical properties of half-sandwich rhodium complexes
 supported by the bis(2-pyridyl)methane ligand.
;
_journal_issue 33
_journal_name_full 'Dalton transactions (Cambridge, England : 2003)'
_journal_page_first 12396
_journal_page_last 12406
_journal_paper_doi 10.1039/c9dt01821b
_journal_volume 48
_journal_year 2019
_chemical_formula_moiety '4(C23 H28 N3 Rh), 8(F6 P)'
_chemical_formula_sum 'C92 H112 F48 N12 P8 Rh4'
_chemical_formula_weight 2957.33
_space_group_crystal_system orthorhombic
_space_group_IT_number 62
_space_group_name_Hall '-P 2ac 2n'
_space_group_name_H-M_alt 'P n m a'
_symmetry_space_group_name_Hall '-P 2ac 2n'
_symmetry_space_group_name_H-M 'P n m a'
_atom_sites_solution_hydrogens geom
_atom_sites_solution_primary dual
_audit_creation_date 2019-04-09
_audit_creation_method
;
Olex2 1.2
(compiled 2018.05.29 svn.r3508 for OlexSys, GUI svn.r5506)
;
_audit_update_record
;
2019-04-29 deposited with the CCDC.    2019-05-28 downloaded from the CCDC.
;
_cell_angle_alpha 90
_cell_angle_beta 90
_cell_angle_gamma 90
_cell_formula_units_Z 1
_cell_length_a 16.7908(7)
_cell_length_b 15.7747(6)
_cell_length_c 10.9869(5)
_cell_measurement_reflns_used 8248
_cell_measurement_temperature 200(2)
_cell_measurement_theta_max 70.286
_cell_measurement_theta_min 4.810
_cell_volume 2910.1(2)
_computing_cell_refinement 'SAINT v8.34A (Bruker, 2013)'
_computing_data_reduction 'SAINT v8.34A (Bruker, 2013)'
_computing_molecular_graphics 'Olex2 (Dolomanov et al., 2009)'
_computing_publication_material 'Olex2 (Dolomanov et al., 2009)'
_computing_structure_refinement 'ShelXL (Sheldrick, 2015)'
_computing_structure_solution 'XT (Sheldrick, 2015)'
_diffrn_ambient_temperature 199.99
_diffrn_detector 'Bruker APEX2 area detector'
_diffrn_detector_area_resol_mean 7.9
_diffrn_detector_type 'CCD area detector'
_diffrn_measured_fraction_theta_full 1.000
_diffrn_measured_fraction_theta_max 0.982
_diffrn_measurement_device 'three-circle diffractometer'
_diffrn_measurement_device_type 'Bruker MicroStar microfocus rotating anode'
_diffrn_measurement_method '\w and \f scans'
_diffrn_radiation_monochromator 'mirror optics'
_diffrn_radiation_probe x-ray
_diffrn_radiation_type CuK\a
_diffrn_radiation_wavelength 1.54184
_diffrn_reflns_av_R_equivalents 0.0908
_diffrn_reflns_av_unetI/netI 0.0423
_diffrn_reflns_Laue_measured_fraction_full 1.000
_diffrn_reflns_Laue_measured_fraction_max 0.982
_diffrn_reflns_limit_h_max 19
_diffrn_reflns_limit_h_min -20
_diffrn_reflns_limit_k_max 19
_diffrn_reflns_limit_k_min -19
_diffrn_reflns_limit_l_max 11
_diffrn_reflns_limit_l_min -13
_diffrn_reflns_number 26516
_diffrn_reflns_point_group_measured_fraction_full 1.000
_diffrn_reflns_point_group_measured_fraction_max 0.982
_diffrn_reflns_theta_full 66.000
_diffrn_reflns_theta_max 70.510
_diffrn_reflns_theta_min 4.810
_diffrn_source 'microfocus rotating anode generator'
_diffrn_source_type 'Bruker MicroStar'
_exptl_absorpt_coefficient_mu 6.686
_exptl_absorpt_correction_T_max 0.7533
_exptl_absorpt_correction_T_min 0.4095
_exptl_absorpt_correction_type multi-scan
_exptl_absorpt_process_details
'SADABS-2014/5 (Bruker,2014/5) was used for absorption correction. wR2(int) was 0.1293 before and 0.0653 after correction. The Ratio of minimum to maximum transmission is 0.5436. The \l/2 correction factor is 0.00150.'
_exptl_crystal_colour yellow
_exptl_crystal_colour_primary yellow
_exptl_crystal_density_diffrn 1.687
_exptl_crystal_description prism
_exptl_crystal_F_000 1480
_exptl_crystal_recrystallization_method 'Re-crystallisation from solvent: acetonitrile, diethyl ether'
_exptl_crystal_size_max 0.12
_exptl_crystal_size_mid 0.06
_exptl_crystal_size_min 0.04
_refine_diff_density_max 0.468
_refine_diff_density_min -0.662
_refine_diff_density_rms 0.079
_refine_ls_extinction_method none
_refine_ls_goodness_of_fit_ref 1.033
_refine_ls_hydrogen_treatment constr
_refine_ls_matrix_type full
_refine_ls_number_parameters 212
_refine_ls_number_reflns 2850
_refine_ls_number_restraints 0
_refine_ls_restrained_S_all 1.033
_refine_ls_R_factor_all 0.0408
_refine_ls_R_factor_gt 0.0350
_refine_ls_shift/su_max 0.000
_refine_ls_shift/su_mean 0.000
_refine_ls_structure_factor_coef Fsqd
_refine_ls_weighting_details 'w=1/[\s^2^(Fo^2^)+(0.0351P)^2^+4.5288P] where P=(Fo^2^+2Fc^2^)/3'
_refine_ls_weighting_scheme calc
_refine_ls_wR_factor_gt 0.0831
_refine_ls_wR_factor_ref 0.0867
_reflns_Friedel_coverage 0.000
_reflns_number_gt 2517
_reflns_number_total 2850
_reflns_threshold_expression 'I > 2\s(I)'
_cod_data_source_file c9dt01821b2.cif
_cod_data_source_block 1-NCCH3
_cod_depositor_comments 'Adding full bibliography for 7700110--7700111.cif.'
_cod_database_code 7700110
_shelx_shelxl_version_number 2014/7
_shelx_space_group_comment
;
The symmetry employed for this shelxl refinement is uniquely defined
by the following loop, which should always be used as a source of
symmetry information in preference to the above space-group names.
They are only intended as comments.
;
_shelx_estimated_absorpt_t_max 0.776
_shelx_estimated_absorpt_t_min 0.501
_olex2_refinement_description
;
1. Fixed Uiso
 At 1.2 times of:
  All C(H) groups, All C(H,H) groups
 At 1.5 times of:
  All C(H,H,H) groups
2. Others
 Fixed Sof: H10A(0.5) H10B(0.5) H10C(0.5) H14A(0.5) H14B(0.5) H14C(0.5)
 F6(0.5) F7(0.5)
3.a Secondary CH2 refined with riding coordinates:
 C6(H6A,H6B)
3.b Aromatic/amide H refined with riding coordinates:
 C1(H1), C2(H2), C3(H3), C4(H4)
3.c Idealised Me refined as rotating group:
 C10(H10A,H10B,H10C), C11(H11A,H11B,H11C), C12(H12A,H12B,H12C), C14(H14A,H14B,
 H14C)
;
_olex2_submission_special_instructions 'No special instructions were received'

loop_
_space_group_symop_operation_xyz
'x, y, z'
'-x+1/2, -y, z+1/2'
'-x, y+1/2, -z'
'x+1/2, -y+1/2, -z+1/2'
'-x, -y, -z'
'x-1/2, y, -z-1/2'
'x, -y-1/2, z'
'-x-1/2, y-1/2, z-1/2'

loop_
_atom_site_label
_atom_site_type_symbol
_atom_site_fract_x
_atom_site_fract_y
_atom_site_fract_z
_atom_site_U_iso_or_equiv
_atom_site_adp_type
_atom_site_occupancy
_atom_site_site_symmetry_order
_atom_site_calc_flag
_atom_site_refinement_flags_posn
_atom_site_refinement_flags_adp
_atom_site_refinement_flags_occupancy
_atom_site_disorder_assembly
_atom_site_disorder_group
Rh1 Rh 0.44478(2) 0.2500 0.35906(3) 0.02291(12) Uani 1 2 d S T P . .
N1 N 0.35278(15) 0.34059(17) 0.3529(2) 0.0309(5) Uani 1 1 d . . . . .
N3 N 0.4456(2) 0.2500 0.1698(3) 0.0319(8) Uani 1 2 d S T P . .
C1 C 0.3629(2) 0.4134(2) 0.2893(3) 0.0383(7) Uani 1 1 d . . . . .
H1 H 0.4082 0.4189 0.2380 0.046 Uiso 1 1 calc R . . . .
C2 C 0.3097(2) 0.4796(2) 0.2967(4) 0.0492(9) Uani 1 1 d . . . . .
H2 H 0.3181 0.5299 0.2509 0.059 Uiso 1 1 calc R . . . .
C3 C 0.2442(2) 0.4721(3) 0.3713(4) 0.0528(10) Uani 1 1 d . . . . .
H3 H 0.2077 0.5177 0.3801 0.063 Uiso 1 1 calc R . . . .
C4 C 0.2325(2) 0.3967(2) 0.4333(4) 0.0444(8) Uani 1 1 d . . . . .
H4 H 0.1867 0.3897 0.4830 0.053 Uiso 1 1 calc R . . . .
C5 C 0.28720(18) 0.3313(2) 0.4233(3) 0.0331(7) Uani 1 1 d . . . . .
C6 C 0.2779(3) 0.2500 0.4931(5) 0.0398(11) Uani 1 2 d S T P . .
H6A H 0.3174 0.2500 0.5600 0.048 Uiso 1 2 calc RS T P . .
H6B H 0.2244 0.2500 0.5310 0.048 Uiso 1 2 calc RS T P . .
C7 C 0.5742(2) 0.2500 0.3680(4) 0.0297(9) Uani 1 2 d S T P . .
C8 C 0.54280(17) 0.17656(18) 0.4263(3) 0.0291(6) Uani 1 1 d . . . . .
C9 C 0.49551(18) 0.20476(19) 0.5284(3) 0.0285(6) Uani 1 1 d . . . . .
C10 C 0.6300(3) 0.2500 0.2635(5) 0.0469(12) Uani 1 2 d S T P . .
H10A H 0.6129 0.2923 0.2037 0.070 Uiso 0.5 1 calc GR . . A -1
H10B H 0.6304 0.1938 0.2256 0.070 Uiso 0.5 1 calc GR . . A -1
H10C H 0.6837 0.2639 0.2921 0.070 Uiso 0.5 1 calc GR . . A -1
C11 C 0.5635(2) 0.0860(2) 0.3997(4) 0.0422(8) Uani 1 1 d . . . . .
H11A H 0.5777 0.0803 0.3135 0.063 Uiso 1 1 calc GR . . . .
H11B H 0.5176 0.0498 0.4178 0.063 Uiso 1 1 calc GR . . . .
H11C H 0.6088 0.0688 0.4503 0.063 Uiso 1 1 calc GR . . . .
C12 C 0.4576(2) 0.1481(2) 0.6208(3) 0.0404(8) Uani 1 1 d . . . . .
H12A H 0.4188 0.1805 0.6685 0.061 Uiso 1 1 calc GR . . . .
H12B H 0.4987 0.1254 0.6752 0.061 Uiso 1 1 calc GR . . . .
H12C H 0.4305 0.1012 0.5794 0.061 Uiso 1 1 calc GR . . . .
C13 C 0.4545(3) 0.2500 0.0683(4) 0.0331(10) Uani 1 2 d S T P . .
C14 C 0.4678(4) 0.2500 -0.0623(5) 0.0542(15) Uani 1 2 d S T P . .
H14A H 0.5197 0.2757 -0.0800 0.081 Uiso 0.5 1 calc GR . . B -1
H14B H 0.4257 0.2827 -0.1024 0.081 Uiso 0.5 1 calc GR . . B -1
H14C H 0.4671 0.1916 -0.0926 0.081 Uiso 0.5 1 calc GR . . B -1
P2 P 0.72362(9) 0.2500 0.66083(14) 0.0521(4) Uani 1 2 d S T P . .
F4 F 0.6732(3) 0.3195(2) 0.5947(4) 0.139(2) Uani 1 1 d . . . . .
F5 F 0.7729(3) 0.3179(2) 0.7309(4) 0.1284(18) Uani 1 1 d . . . . .
F6 F 0.7804(5) 0.2834(6) 0.5575(6) 0.130(4) Uani 0.5 1 d . . . C 2
F7 F 0.6662(4) 0.2753(5) 0.7668(7) 0.110(3) Uani 0.5 1 d . . . C 2
P1 P 0.5000 0.0000 0.0000 0.0329(3) Uani 1 2 d S T P . .
F1 F 0.46498(15) -0.07328(16) -0.0840(3) 0.0671(7) Uani 1 1 d . . . . .
F2 F 0.41956(14) 0.05230(16) -0.0084(3) 0.0649(7) Uani 1 1 d . . . . .
F3 F 0.5340(2) 0.04748(19) -0.1159(3) 0.0834(9) Uani 1 1 d . . . . .

loop_
_atom_site_aniso_label
_atom_site_aniso_U_11
_atom_site_aniso_U_22
_atom_site_aniso_U_33
_atom_site_aniso_U_23
_atom_site_aniso_U_13
_atom_site_aniso_U_12
Rh1 0.02474(17) 0.02141(17) 0.02260(17) 0.000 0.00117(11) 0.000
N1 0.0301(13) 0.0302(13) 0.0323(13) -0.0005(11) -0.0017(10) 0.0035(11)
N3 0.038(2) 0.0312(19) 0.027(2) 0.000 -0.0026(15) 0.000
C1 0.0401(18) 0.0366(17) 0.0384(17) 0.0009(14) -0.0023(14) 0.0055(14)
C2 0.052(2) 0.0362(18) 0.060(2) 0.0034(17) -0.0046(18) 0.0126(17)
C3 0.042(2) 0.042(2) 0.074(3) -0.0097(19) -0.0026(19) 0.0155(17)
C4 0.0320(17) 0.051(2) 0.051(2) -0.0142(17) 0.0036(15) 0.0074(15)
C5 0.0281(15) 0.0385(17) 0.0326(16) -0.0079(13) -0.0007(12) 0.0026(13)
C6 0.032(2) 0.050(3) 0.037(2) 0.000 0.008(2) 0.000
C7 0.0182(18) 0.034(2) 0.037(2) 0.000 -0.0061(17) 0.000
C8 0.0270(14) 0.0252(15) 0.0349(16) -0.0013(12) -0.0052(12) 0.0033(12)
C9 0.0343(15) 0.0254(15) 0.0257(14) 0.0016(12) -0.0066(12) 0.0007(13)
C10 0.036(3) 0.051(3) 0.053(3) 0.000 0.014(2) 0.000
C11 0.050(2) 0.0268(16) 0.050(2) -0.0035(15) -0.0016(16) 0.0084(15)
C12 0.057(2) 0.0326(17) 0.0320(17) 0.0073(14) 0.0015(15) 0.0005(16)
C13 0.045(3) 0.027(2) 0.027(2) 0.000 0.0009(19) 0.000
C14 0.087(4) 0.046(3) 0.030(3) 0.000 0.006(3) 0.000
P2 0.0516(8) 0.0524(8) 0.0522(8) 0.000 -0.0252(7) 0.000
F4 0.174(4) 0.069(2) 0.173(4) 0.015(2) -0.134(4) -0.005(2)
F5 0.164(4) 0.0661(18) 0.155(3) 0.033(2) -0.122(3) -0.047(2)
F6 0.145(6) 0.162(10) 0.082(4) 0.040(5) 0.026(4) 0.002(6)
F7 0.087(4) 0.126(10) 0.116(5) -0.003(4) 0.017(4) 0.041(5)
P1 0.0318(6) 0.0300(5) 0.0367(6) -0.0058(5) -0.0011(5) -0.0001(5)
F1 0.0601(14) 0.0567(14) 0.0846(18) -0.0347(14) -0.0153(13) -0.0021(12)
F2 0.0468(13) 0.0537(13) 0.0942(19) -0.0147(13) -0.0136(12) 0.0152(11)
F3 0.125(3) 0.0590(16) 0.0659(17) 0.0113(13) 0.0433(17) 0.0095(17)

loop_
_atom_type_symbol
_atom_type_description
_atom_type_scat_dispersion_real
_atom_type_scat_dispersion_imag
_atom_type_scat_source
C C 0.0181 0.0091 'International Tables Vol C Tables 4.2.6.8 and 6.1.1.4'
H H 0.0000 0.0000 'International Tables Vol C Tables 4.2.6.8 and 6.1.1.4'
F F 0.0727 0.0534 'International Tables Vol C Tables 4.2.6.8 and 6.1.1.4'
N N 0.0311 0.0180 'International Tables Vol C Tables 4.2.6.8 and 6.1.1.4'
P P 0.2955 0.4335 'International Tables Vol C Tables 4.2.6.8 and 6.1.1.4'
Rh Rh 0.0927 3.6045 'International Tables Vol C Tables 4.2.6.8 and 6.1.1.4'

loop_
_geom_angle_atom_site_label_1
_geom_angle_atom_site_label_2
_geom_angle_atom_site_label_3
_geom_angle
_geom_angle_site_symmetry_1
_geom_angle_site_symmetry_3
N1 Rh1 N1 85.49(15) 7_565 .
N1 Rh1 C7 137.26(7) 7_565 .
N1 Rh1 C7 137.26(7) . .
N1 Rh1 C8 160.23(11) 7_565 7_565
N1 Rh1 C8 101.98(11) . 7_565
N1 Rh1 C8 160.23(11) . .
N1 Rh1 C8 101.98(11) 7_565 .
N1 Rh1 C9 95.31(11) . 7_565
N1 Rh1 C9 122.66(11) 7_565 7_565
N1 Rh1 C9 95.31(11) 7_565 .
N1 Rh1 C9 122.65(11) . .
N3 Rh1 N1 88.44(10) . 7_565
N3 Rh1 N1 88.44(10) . .
N3 Rh1 C7 92.19(16) . .
N3 Rh1 C8 109.85(12) . 7_565
N3 Rh1 C8 109.85(12) . .
N3 Rh1 C9 148.85(11) . .
N3 Rh1 C9 148.85(11) . 7_565
C8 Rh1 C7 38.53(10) . .
C8 Rh1 C7 38.53(10) 7_565 .
C8 Rh1 C8 65.42(16) . 7_565
C8 Rh1 C9 39.14(12) 7_565 7_565
C8 Rh1 C9 65.19(11) . 7_565
C8 Rh1 C9 65.19(11) 7_565 .
C8 Rh1 C9 39.14(12) . .
C9 Rh1 C7 64.45(14) 7_565 .
C9 Rh1 C7 64.45(14) . .
C9 Rh1 C9 38.45(16) . 7_565
C1 N1 Rh1 120.0(2) . .
C5 N1 Rh1 120.3(2) . .
C5 N1 C1 119.3(3) . .
C13 N3 Rh1 172.8(4) . .
N1 C1 H1 119.0 . .
N1 C1 C2 122.1(3) . .
C2 C1 H1 119.0 . .
C1 C2 H2 120.4 . .
C1 C2 C3 119.2(4) . .
C3 C2 H2 120.4 . .
C2 C3 H3 120.7 . .
C2 C3 C4 118.7(3) . .
C4 C3 H3 120.7 . .
C3 C4 H4 119.8 . .
C3 C4 C5 120.5(3) . .
C5 C4 H4 119.8 . .
N1 C5 C4 120.3(3) . .
N1 C5 C6 118.0(3) . .
C4 C5 C6 121.7(3) . .
C5 C6 C5 117.2(4) 7_565 .
C5 C6 H6A 108.0 7_565 .
C5 C6 H6A 108.0 . .
C5 C6 H6B 108.0 7_565 .
C5 C6 H6B 108.0 . .
H6A C6 H6B 107.2 . .
C8 C7 Rh1 69.5(2) . .
C8 C7 Rh1 69.5(2) 7_565 .
C8 C7 C8 108.7(4) . 7_565
C8 C7 C10 125.64(19) 7_565 .
C8 C7 C10 125.64(19) . .
C10 C7 Rh1 126.6(3) . .
C7 C8 Rh1 71.94(19) . .
C7 C8 C9 107.6(3) . .
C7 C8 C11 126.9(3) . .
C9 C8 Rh1 71.28(16) . .
C9 C8 C11 125.0(3) . .
C11 C8 Rh1 128.7(2) . .
C8 C9 Rh1 69.57(16) . .
C8 C9 C12 125.2(3) . .
C9 C9 Rh1 70.77(8) 7_565 .
C9 C9 C8 107.94(17) 7_565 .
C9 C9 C12 126.73(18) 7_565 .
C12 C9 Rh1 127.8(2) . .
C7 C10 H10A 109.5 . .
C7 C10 H10B 109.5 . .
C7 C10 H10C 109.5 . .
H10A C10 H10B 109.5 . .
H10A C10 H10C 109.5 . .
H10B C10 H10C 109.5 . .
C8 C11 H11A 109.5 . .
C8 C11 H11B 109.5 . .
C8 C11 H11C 109.5 . .
H11A C11 H11B 109.5 . .
H11A C11 H11C 109.5 . .
H11B C11 H11C 109.5 . .
C9 C12 H12A 109.5 . .
C9 C12 H12B 109.5 . .
C9 C12 H12C 109.5 . .
H12A C12 H12B 109.5 . .
H12A C12 H12C 109.5 . .
H12B C12 H12C 109.5 . .
N3 C13 C14 178.8(6) . .
C13 C14 H14A 109.5 . .
C13 C14 H14B 109.5 . .
C13 C14 H14C 109.5 . .
H14A C14 H14B 109.5 . .
H14A C14 H14C 109.5 . .
H14B C14 H14C 109.5 . .
F4 P2 F4 89.0(3) . 7_565
F4 P2 F6 76.0(4) 7_565 7_565
F4 P2 F6 103.1(4) . 7_565
F4 P2 F6 76.0(4) . .
F4 P2 F6 103.1(4) 7_565 .
F4 P2 F7 101.0(4) . 7_565
F4 P2 F7 101.0(4) 7_565 .
F4 P2 F7 80.4(4) . .
F4 P2 F7 80.4(4) 7_565 7_565
F5 P2 F4 92.01(17) . .
F5 P2 F4 92.01(17) 7_565 7_565
F5 P2 F4 178.1(3) . 7_565
F5 P2 F4 178.1(3) 7_565 .
F5 P2 F5 86.9(2) . 7_565
F5 P2 F6 105.4(4) . 7_565
F5 P2 F6 78.7(4) . .
F5 P2 F6 78.7(4) 7_565 7_565
F5 P2 F6 105.4(4) 7_565 .
F5 P2 F7 77.5(4) . .
F5 P2 F7 97.8(3) . 7_565
F5 P2 F7 77.5(4) 7_565 7_565
F5 P2 F7 97.8(3) 7_565 .
F6 P2 F6 39.1(7) . 7_565
F7 P2 F6 175.2(4) 7_565 .
F7 P2 F6 175.2(4) . 7_565
F7 P2 F6 145.6(5) . .
F7 P2 F6 145.6(5) 7_565 7_565
F7 P2 F7 29.6(6) 7_565 .
F6 F6 P2 70.4(3) 7_565 .
F7 F7 P2 75.2(3) 7_565 .
F1 P1 F1 180.0 5_655 .
F2 P1 F1 91.68(13) 5_655 5_655
F2 P1 F1 91.68(13) . .
F2 P1 F1 88.32(13) 5_655 .
F2 P1 F1 88.32(13) . 5_655
F2 P1 F2 180.0 5_655 .
F3 P1 F1 89.41(17) . 5_655
F3 P1 F1 89.41(17) 5_655 .
F3 P1 F1 90.59(17) . .
F3 P1 F1 90.59(17) 5_655 5_655
F3 P1 F2 90.81(17) 5_655 5_655
F3 P1 F2 89.19(17) 5_655 .
F3 P1 F2 90.81(17) . .
F3 P1 F2 89.19(17) . 5_655
F3 P1 F3 180.00(12) 5_655 .

loop_
_geom_bond_atom_site_label_1
_geom_bond_atom_site_label_2
_geom_bond_distance
_geom_bond_site_symmetry_2
Rh1 N1 2.106(3) 7_565
Rh1 N1 2.106(3) .
Rh1 N3 2.080(4) .
Rh1 C7 2.176(4) .
Rh1 C8 2.144(3) 7_565
Rh1 C8 2.144(3) .
Rh1 C9 2.167(3) 7_565
Rh1 C9 2.167(3) .
N1 C1 1.355(4) .
N1 C5 1.354(4) .
N3 C13 1.125(6) .
C1 H1 0.9500 .
C1 C2 1.377(5) .
C2 H2 0.9500 .
C2 C3 1.377(6) .
C3 H3 0.9500 .
C3 C4 1.384(6) .
C4 H4 0.9500 .
C4 C5 1.385(5) .
C5 C6 1.503(4) .
C6 C5 1.503(4) 7_565
C6 H6A 0.9900 .
C6 H6B 0.9900 .
C7 C8 1.426(4) .
C7 C8 1.426(4) 7_565
C7 C10 1.482(6) .
C8 C9 1.444(4) .
C8 C11 1.499(4) .
C9 C9 1.427(6) 7_565
C9 C12 1.495(4) .
C10 H10A 0.9800 .
C10 H10B 0.9800 .
C10 H10C 0.9800 .
C11 H11A 0.9800 .
C11 H11B 0.9800 .
C11 H11C 0.9800 .
C12 H12A 0.9800 .
C12 H12B 0.9800 .
C12 H12C 0.9800 .
C13 C14 1.452(7) .
C14 H14A 0.9800 .
C14 H14B 0.9800 .
C14 H14C 0.9800 .
P2 F4 1.563(3) .
P2 F4 1.563(3) 7_565
P2 F5 1.558(3) .
P2 F5 1.558(3) 7_565
P2 F6 1.574(7) .
P2 F6 1.574(7) 7_565
P2 F7 1.564(7) .
P2 F7 1.564(7) 7_565
F6 F6 1.053(18) 7_565
F7 F7 0.799(16) 7_565
P1 F1 1.592(2) 5_655
P1 F1 1.592(2) .
P1 F2 1.585(2) 5_655
P1 F2 1.585(2) .
P1 F3 1.584(3) 5_655
P1 F3 1.584(3) .
